data_4318164
loop_
_publ_author_name
'Guolin Xu'
'Charles Campana'
'Tong Ren'

_publ_contact_author_address
; Department of Chemistry
    University of Miami
    PO BOX 249118
    Coral Gables, FL 33124-0431
    USA
;
_publ_contact_author_email tren@miami.edu
_publ_contact_author_fax '(305) 284-1880'
_publ_contact_author_name 'Dr. Ren, Tong'
_publ_contact_author_phone '(305) 284-6617'
_publ_section_title
;
 Tetrakis(N,N'-dimethylbenzamidinato)diruthenium(III) Compounds Bearing
 Axial Chloro and Alkynyl Ligands: A New Family of Redox Rich Diruthenium
 Compounds
;
_journal_name_full 'Inorganic Chemistry'
_journal_page_first 3521
_journal_page_last 3527
_journal_paper_doi 10.1021/ic0200794
_journal_volume 41
_journal_year 2002
_chemical_formula_sum 'C44 H46 N8 Ru2'
_chemical_formula_weight 889.03
_chemical_name_systematic
;
   ?
;
_space_group_IT_number 14
_symmetry_cell_setting monoclinic
_symmetry_space_group_name_Hall '-P 2yn'
_symmetry_space_group_name_H-M 'P 1 21/n 1'
_atom_sites_solution_hydrogens geom
_atom_sites_solution_primary direct
_atom_sites_solution_secondary difmap
_audit_creation_method SHELXL-97
_cell_angle_alpha 90.00
_cell_angle_beta 90.398(2)
_cell_angle_gamma 90.00
_cell_formula_units_Z 4
_cell_length_a 12.5387(14)
_cell_length_b 16.1767(19)
_cell_length_c 21.032(3)
_cell_measurement_reflns_used 3501
_cell_measurement_temperature 300(2)
_cell_measurement_theta_max 27.67
_cell_measurement_theta_min 2.27
_cell_volume 4265.9(9)
_computing_cell_refinement 'Bruker SMART'
_computing_data_collection 'Bruker SMART'
_computing_data_reduction 'Bruker SAINT'
_computing_molecular_graphics 'Bruker SHELXTL'
_computing_publication_material 'Bruker SHELXTL'
_computing_structure_refinement 'SHELXL-97 (Sheldrick, 1997)'
_computing_structure_solution 'SHELXS-97 (Sheldrick, 1990)'
_diffrn_ambient_temperature 300(2)
_diffrn_measured_fraction_theta_full 0.999
_diffrn_measured_fraction_theta_max 0.999
_diffrn_measurement_device_type 'CCD area detector'
_diffrn_measurement_method 'phi and omega scans'
_diffrn_radiation_monochromator graphite
_diffrn_radiation_source 'fine-focus sealed tube'
_diffrn_radiation_type MoK\a
_diffrn_radiation_wavelength 0.71073
_diffrn_reflns_av_R_equivalents 0.0643
_diffrn_reflns_av_sigmaI/netI 0.0837
_diffrn_reflns_limit_h_max 14
_diffrn_reflns_limit_h_min -9
_diffrn_reflns_limit_k_max 19
_diffrn_reflns_limit_k_min -19
_diffrn_reflns_limit_l_max 24
_diffrn_reflns_limit_l_min -25
_diffrn_reflns_number 22245
_diffrn_reflns_theta_full 25.00
_diffrn_reflns_theta_max 25.00
_diffrn_reflns_theta_min 1.59
_exptl_absorpt_coefficient_mu 0.747
_exptl_absorpt_correction_T_max 1.00
_exptl_absorpt_correction_T_min 0.915
_exptl_absorpt_correction_type empirical
_exptl_absorpt_process_details
;
    SADABS, Absorption corrections using Bruker CCD based on the method of
    Bob Blessing.  Acta Cryst. 1995, A51, 33
;
_exptl_crystal_colour black
_exptl_crystal_density_diffrn 1.384
_exptl_crystal_density_method 'not measured'
_exptl_crystal_description plate
_exptl_crystal_F_000 1816
_exptl_crystal_size_max 0.16
_exptl_crystal_size_mid 0.16
_exptl_crystal_size_min 0.04
_refine_diff_density_max 0.574
_refine_diff_density_min -0.279
_refine_diff_density_rms 0.070
_refine_ls_extinction_method none
_refine_ls_goodness_of_fit_ref 1.008
_refine_ls_hydrogen_treatment mixed
_refine_ls_matrix_type full
_refine_ls_number_parameters 495
_refine_ls_number_reflns 7505
_refine_ls_number_restraints 0
_refine_ls_restrained_S_all 1.008
_refine_ls_R_factor_all 0.1068
_refine_ls_R_factor_gt 0.0479
_refine_ls_shift/su_max 0.001
_refine_ls_shift/su_mean 0.000
_refine_ls_structure_factor_coef Fsqd
_refine_ls_weighting_details 'calc w=1/[\s^2^(Fo^2^)+(0.0260P)^2^+0.0000P] where P=(Fo^2^+2Fc^2^)/3'
_refine_ls_weighting_scheme calc
_refine_ls_wR_factor_gt 0.0724
_refine_ls_wR_factor_ref 0.0835
_reflns_number_gt 4341
_reflns_number_total 7505
_reflns_threshold_expression >2sigma(I)
_cod_data_source_file ic0200794_3.cif
_cod_data_source_block um181s
_cod_database_code 4318164

loop_
_symmetry_equiv_pos_as_xyz
'x, y, z'
'-x+1/2, y+1/2, -z+1/2'
'-x, -y, -z'
'x-1/2, -y-1/2, z-1/2'

loop_
_atom_site_label
_atom_site_type_symbol
_atom_site_fract_x
_atom_site_fract_y
_atom_site_fract_z
_atom_site_U_iso_or_equiv
_atom_site_adp_type
_atom_site_occupancy
_atom_site_symmetry_multiplicity
_atom_site_calc_flag
_atom_site_refinement_flags
_atom_site_disorder_assembly
_atom_site_disorder_group
Ru1 Ru 0.42020(3) 0.90187(2) 0.216412(18) 0.05069(13) Uani 1 1 d . . .
Ru2 Ru 0.58693(3) 0.93286(2) 0.273553(18) 0.04970(13) Uani 1 1 d . . .
N1 N 0.6619(3) 0.8945(2) 0.19168(17) 0.0555(11) Uani 1 1 d . . .
N2 N 0.5074(3) 0.8325(2) 0.15508(18) 0.0575(11) Uani 1 1 d . . .
N3 N 0.5979(3) 0.8178(2) 0.30752(18) 0.0525(10) Uani 1 1 d . . .
N4 N 0.4220(3) 0.8023(2) 0.28097(18) 0.0521(10) Uani 1 1 d . . .
N5 N 0.4968(3) 0.9669(2) 0.34844(17) 0.0480(10) Uani 1 1 d . . .
N6 N 0.3485(3) 0.9737(2) 0.28386(17) 0.0490(10) Uani 1 1 d . . .
N7 N 0.5610(3) 1.0487(2) 0.23178(18) 0.0534(10) Uani 1 1 d . . .
N8 N 0.4349(3) 1.0006(3) 0.16052(18) 0.0621(12) Uani 1 1 d . . .
C1 C 0.7220(4) 0.9722(3) 0.3092(2) 0.0523(13) Uani 1 1 d . . .
C2 C 0.8056(4) 0.9938(3) 0.3322(3) 0.0634(15) Uani 1 1 d . . .
C3 C 0.9018(5) 1.0161(3) 0.3570(3) 0.0658(15) Uani 1 1 d . . .
C4 C 0.9843(6) 1.0364(5) 0.3790(4) 0.099(3) Uani 1 1 d . . .
C5 C 0.2839(4) 0.8636(3) 0.1824(2) 0.0565(14) Uani 1 1 d . . .
C6 C 0.1976(5) 0.8439(3) 0.1611(3) 0.0661(15) Uani 1 1 d . . .
C7 C 0.0989(5) 0.8231(3) 0.1372(3) 0.0813(19) Uani 1 1 d . . .
C8 C 0.0158(6) 0.8052(5) 0.1171(5) 0.127(4) Uani 1 1 d . . .
C11 C 0.6125(4) 0.8457(3) 0.1504(2) 0.0519(13) Uani 1 1 d . . .
C12 C 0.6754(4) 0.8030(3) 0.0994(2) 0.0534(13) Uani 1 1 d . . .
C13 C 0.7187(4) 0.7276(4) 0.1109(3) 0.0749(16) Uani 1 1 d . . .
H13A H 0.7076 0.7027 0.1501 0.090 Uiso 1 1 calc R . .
C14 C 0.7788(5) 0.6870(4) 0.0660(4) 0.091(2) Uani 1 1 d . . .
H14A H 0.8075 0.6350 0.0743 0.110 Uiso 1 1 calc R . .
C15 C 0.7948(5) 0.7251(5) 0.0095(3) 0.099(2) Uani 1 1 d . . .
H15A H 0.8363 0.6993 -0.0212 0.118 Uiso 1 1 calc R . .
C16 C 0.7518(6) 0.7996(5) -0.0030(3) 0.103(2) Uani 1 1 d . . .
H16A H 0.7637 0.8247 -0.0421 0.123 Uiso 1 1 calc R . .
C17 C 0.6899(5) 0.8390(4) 0.0420(3) 0.0832(19) Uani 1 1 d . . .
H17A H 0.6585 0.8898 0.0329 0.100 Uiso 1 1 calc R . .
C18 C 0.7706(5) 0.9200(4) 0.1778(3) 0.107(2) Uani 1 1 d . . .
H18A H 0.7923 0.8963 0.1381 0.160 Uiso 1 1 calc R . .
H18B H 0.8174 0.9013 0.2112 0.160 Uiso 1 1 calc R . .
H18C H 0.7737 0.9792 0.1751 0.160 Uiso 1 1 calc R . .
C19 C 0.4587(4) 0.7660(4) 0.1171(3) 0.098(2) Uani 1 1 d . . .
H19A H 0.5122 0.7405 0.0912 0.147 Uiso 1 1 calc R . .
H19B H 0.4037 0.7886 0.0903 0.147 Uiso 1 1 calc R . .
H19C H 0.4285 0.7254 0.1450 0.147 Uiso 1 1 calc R . .
C21 C 0.5089(4) 0.7733(3) 0.3087(2) 0.0470(12) Uani 1 1 d . . .
C22 C 0.5098(4) 0.6917(3) 0.3414(3) 0.0560(14) Uani 1 1 d . . .
C23 C 0.5208(5) 0.6862(4) 0.4060(3) 0.090(2) Uani 1 1 d . . .
H23A H 0.5282 0.7342 0.4299 0.108 Uiso 1 1 calc R . .
C24 C 0.5210(6) 0.6099(5) 0.4363(3) 0.125(3) Uani 1 1 d . . .
H24A H 0.5297 0.6065 0.4802 0.150 Uiso 1 1 calc R . .
C25 C 0.5082(7) 0.5400(5) 0.4009(5) 0.122(3) Uani 1 1 d . . .
H25A H 0.5068 0.4888 0.4210 0.147 Uiso 1 1 calc R . .
C26 C 0.4978(5) 0.5440(4) 0.3379(4) 0.100(2) Uani 1 1 d . . .
H26A H 0.4901 0.4956 0.3145 0.120 Uiso 1 1 calc R . .
C27 C 0.4983(4) 0.6197(3) 0.3068(3) 0.0777(17) Uani 1 1 d . . .
H27A H 0.4910 0.6218 0.2628 0.093 Uiso 1 1 calc R . .
C28 C 0.7006(4) 0.7801(3) 0.3240(3) 0.0824(18) Uani 1 1 d . . .
H28A H 0.6891 0.7248 0.3392 0.124 Uiso 1 1 calc R . .
H28B H 0.7349 0.8122 0.3567 0.124 Uiso 1 1 calc R . .
H28C H 0.7451 0.7786 0.2871 0.124 Uiso 1 1 calc R . .
C29 C 0.3193(4) 0.7625(3) 0.2972(3) 0.0814(17) Uani 1 1 d . . .
H29A H 0.3319 0.7185 0.3269 0.122 Uiso 1 1 calc R . .
H29B H 0.2868 0.7406 0.2593 0.122 Uiso 1 1 calc R . .
H29C H 0.2727 0.8026 0.3159 0.122 Uiso 1 1 calc R . .
C31 C 0.3952(4) 0.9872(3) 0.3400(2) 0.0454(12) Uani 1 1 d . . .
C32 C 0.3332(4) 1.0247(3) 0.3926(2) 0.0498(12) Uani 1 1 d . . .
C33 C 0.3449(5) 1.1063(4) 0.4082(3) 0.0856(19) Uani 1 1 d . . .
H33A H 0.3901 1.1397 0.3845 0.103 Uiso 1 1 calc R . .
C34 C 0.2896(6) 1.1395(4) 0.4590(3) 0.102(2) Uani 1 1 d . . .
H34A H 0.2957 1.1953 0.4689 0.123 Uiso 1 1 calc R . .
C35 C 0.2267(6) 1.0893(5) 0.4941(3) 0.095(2) Uani 1 1 d . . .
H35A H 0.1913 1.1111 0.5290 0.114 Uiso 1 1 calc R . .
C36 C 0.2140(5) 1.0084(5) 0.4798(3) 0.088(2) Uani 1 1 d . . .
H36A H 0.1704 0.9748 0.5043 0.106 Uiso 1 1 calc R . .
C37 C 0.2668(4) 0.9769(3) 0.4284(3) 0.0691(16) Uani 1 1 d . . .
H37A H 0.2573 0.9217 0.4177 0.083 Uiso 1 1 calc R . .
C38 C 0.5417(4) 0.9667(3) 0.4132(2) 0.0696(16) Uani 1 1 d . . .
H38A H 0.4883 0.9844 0.4426 0.104 Uiso 1 1 calc R . .
H38B H 0.6015 1.0038 0.4152 0.104 Uiso 1 1 calc R . .
H38C H 0.5648 0.9119 0.4239 0.104 Uiso 1 1 calc R . .
C39 C 0.2433(4) 1.0111(3) 0.2713(2) 0.0720(16) Uani 1 1 d . . .
H39A H 0.2216 1.0426 0.3077 0.108 Uiso 1 1 calc R . .
H39B H 0.1920 0.9682 0.2631 0.108 Uiso 1 1 calc R . .
H39C H 0.2477 1.0468 0.2350 0.108 Uiso 1 1 calc R . .
C41 C 0.5013(4) 1.0602(3) 0.1808(2) 0.0562(13) Uani 1 1 d . . .
C42 C 0.5057(5) 1.1410(4) 0.1454(3) 0.0713(16) Uani 1 1 d . . .
C43 C 0.4421(6) 1.2043(5) 0.1609(4) 0.140(3) Uani 1 1 d . . .
H43A H 0.3923 1.1973 0.1930 0.168 Uiso 1 1 calc R . .
C44 C 0.4487(7) 1.2806(6) 0.1300(6) 0.181(5) Uani 1 1 d . . .
H44A H 0.4086 1.3256 0.1436 0.218 Uiso 1 1 calc R . .
C45 C 0.5140(8) 1.2870(6) 0.0807(6) 0.155(5) Uani 1 1 d . . .
H45A H 0.5144 1.3359 0.0574 0.186 Uiso 1 1 calc R . .
C46 C 0.5799(8) 1.2251(6) 0.0633(4) 0.131(3) Uani 1 1 d . . .
H46A H 0.6277 1.2319 0.0301 0.158 Uiso 1 1 calc R . .
C47 C 0.5742(6) 1.1504(4) 0.0967(3) 0.105(2) Uani 1 1 d . . .
H47A H 0.6181 1.1067 0.0851 0.126 Uiso 1 1 calc R . .
C48 C 0.6174(5) 1.1211(3) 0.2582(3) 0.097(2) Uani 1 1 d . . .
H48A H 0.5980 1.1695 0.2344 0.145 Uiso 1 1 calc R . .
H48B H 0.6930 1.1125 0.2554 0.145 Uiso 1 1 calc R . .
H48C H 0.5979 1.1284 0.3019 0.145 Uiso 1 1 calc R . .
C49 C 0.3806(5) 1.0066(4) 0.0984(3) 0.118(3) Uani 1 1 d . . .
H49A H 0.3978 1.0585 0.0788 0.178 Uiso 1 1 calc R . .
H49B H 0.3048 1.0031 0.1043 0.178 Uiso 1 1 calc R . .
H49C H 0.4036 0.9622 0.0716 0.178 Uiso 1 1 calc R . .
H4 H 1.035(5) 1.043(4) 0.393(3) 0.11(3) Uiso 1 1 d . . .
H8 H -0.038(5) 0.791(4) 0.096(3) 0.12(3) Uiso 1 1 d . . .

loop_
_atom_site_aniso_label
_atom_site_aniso_U_11
_atom_site_aniso_U_22
_atom_site_aniso_U_33
_atom_site_aniso_U_23
_atom_site_aniso_U_13
_atom_site_aniso_U_12
Ru1 0.0402(3) 0.0583(3) 0.0535(2) 0.0046(2) -0.0083(2) -0.0062(2)
Ru2 0.0397(3) 0.0573(3) 0.0520(2) -0.0017(2) -0.0056(2) -0.0059(2)
N1 0.043(3) 0.072(3) 0.051(2) -0.008(2) 0.007(2) -0.013(2)
N2 0.051(3) 0.069(3) 0.053(3) -0.008(2) -0.001(2) -0.004(2)
N3 0.039(3) 0.053(3) 0.065(3) 0.002(2) -0.001(2) 0.002(2)
N4 0.045(3) 0.048(2) 0.063(3) 0.0071(19) 0.000(2) -0.006(2)
N5 0.044(3) 0.058(3) 0.043(2) -0.0013(18) 0.001(2) 0.001(2)
N6 0.042(3) 0.053(3) 0.052(2) -0.0027(19) -0.004(2) 0.0040(19)
N7 0.055(3) 0.049(3) 0.056(2) 0.003(2) -0.010(2) -0.014(2)
N8 0.058(3) 0.074(3) 0.054(3) 0.014(2) -0.021(2) -0.022(2)
C1 0.036(3) 0.067(3) 0.054(3) 0.001(3) 0.000(3) -0.005(3)
C2 0.049(4) 0.070(4) 0.071(4) 0.000(3) -0.005(3) 0.002(3)
C3 0.045(4) 0.079(4) 0.073(4) 0.000(3) -0.007(3) -0.002(3)
C4 0.053(5) 0.132(7) 0.111(6) 0.002(5) -0.017(5) -0.004(5)
C5 0.043(3) 0.055(3) 0.072(4) -0.004(3) -0.004(3) 0.002(3)
C6 0.053(4) 0.060(4) 0.085(4) -0.006(3) -0.017(4) -0.002(3)
C7 0.059(4) 0.060(4) 0.124(5) -0.015(3) -0.031(4) 0.000(3)
C8 0.073(6) 0.091(6) 0.215(10) -0.030(5) -0.064(7) -0.002(4)
C11 0.048(4) 0.061(4) 0.046(3) 0.004(3) 0.002(3) 0.003(3)
C12 0.047(3) 0.061(4) 0.052(3) -0.007(3) 0.001(3) 0.004(3)
C13 0.073(4) 0.082(4) 0.070(4) -0.007(3) 0.013(4) -0.001(3)
C14 0.080(5) 0.074(4) 0.120(6) -0.014(4) 0.005(5) 0.006(4)
C15 0.084(5) 0.119(6) 0.093(5) -0.054(5) 0.011(5) 0.003(5)
C16 0.114(6) 0.143(7) 0.051(4) -0.002(4) 0.020(4) 0.024(5)
C17 0.091(5) 0.105(5) 0.053(4) 0.011(3) 0.014(4) 0.028(4)
C18 0.073(5) 0.146(6) 0.102(5) -0.052(4) 0.037(4) -0.041(4)
C19 0.066(4) 0.130(5) 0.098(5) -0.051(4) 0.004(4) -0.014(4)
C21 0.042(3) 0.050(3) 0.049(3) 0.001(2) 0.006(3) 0.003(3)
C22 0.055(4) 0.047(3) 0.066(4) 0.009(3) 0.009(3) 0.003(3)
C23 0.122(6) 0.079(5) 0.070(4) 0.014(3) 0.016(4) 0.018(4)
C24 0.180(9) 0.106(6) 0.089(5) 0.045(5) 0.028(5) 0.032(6)
C25 0.139(8) 0.076(6) 0.153(8) 0.046(6) 0.017(7) 0.009(5)
C26 0.090(5) 0.055(5) 0.154(7) 0.009(5) -0.015(5) -0.003(3)
C27 0.077(4) 0.057(4) 0.099(4) 0.003(3) -0.013(4) 0.003(3)
C28 0.055(4) 0.073(4) 0.120(5) 0.015(3) -0.005(4) 0.009(3)
C29 0.060(4) 0.087(4) 0.097(4) 0.023(3) 0.007(4) -0.010(3)
C31 0.044(3) 0.043(3) 0.050(3) 0.007(2) -0.003(3) 0.000(2)
C32 0.047(3) 0.059(4) 0.044(3) 0.001(3) 0.001(3) 0.011(3)
C33 0.112(6) 0.067(4) 0.078(4) -0.014(3) 0.017(4) 0.011(4)
C34 0.125(7) 0.080(5) 0.103(5) -0.023(4) 0.004(5) 0.031(5)
C35 0.083(5) 0.140(7) 0.061(4) -0.020(5) -0.004(4) 0.055(5)
C36 0.066(5) 0.131(6) 0.069(4) 0.014(4) 0.010(4) 0.020(4)
C37 0.064(4) 0.080(4) 0.062(4) 0.005(3) 0.009(3) 0.015(3)
C38 0.058(4) 0.098(4) 0.053(3) -0.007(3) -0.006(3) 0.003(3)
C39 0.054(4) 0.085(4) 0.077(4) -0.002(3) -0.012(3) 0.021(3)
C41 0.057(4) 0.055(3) 0.056(3) 0.010(3) -0.001(3) -0.006(3)
C42 0.061(4) 0.069(4) 0.083(4) 0.025(3) -0.021(4) -0.017(3)
C43 0.091(6) 0.093(6) 0.236(10) 0.082(6) 0.029(6) 0.010(5)
C44 0.096(7) 0.124(8) 0.324(14) 0.113(9) 0.027(8) 0.019(6)
C45 0.103(9) 0.136(9) 0.226(12) 0.118(9) -0.051(8) -0.036(6)
C46 0.137(9) 0.158(9) 0.099(5) 0.057(6) -0.037(6) -0.077(7)
C47 0.138(7) 0.103(5) 0.074(4) 0.024(4) -0.004(5) -0.051(5)
C48 0.119(6) 0.063(4) 0.109(5) 0.008(3) -0.034(4) -0.030(4)
C49 0.134(6) 0.126(6) 0.095(5) 0.048(4) -0.064(5) -0.058(5)

loop_
_atom_type_symbol
_atom_type_description
_atom_type_scat_dispersion_real
_atom_type_scat_dispersion_imag
_atom_type_scat_source
C C 0.0033 0.0016 'International Tables Vol C Tables 4.2.6.8 and 6.1.1.4'
H H 0.0000 0.0000 'International Tables Vol C Tables 4.2.6.8 and 6.1.1.4'
N N 0.0061 0.0033 'International Tables Vol C Tables 4.2.6.8 and 6.1.1.4'
Ru Ru -1.2594 0.8363 'International Tables Vol C Tables 4.2.6.8 and 6.1.1.4'

loop_
_geom_angle_atom_site_label_1
_geom_angle_atom_site_label_2
_geom_angle_atom_site_label_3
_geom_angle
_geom_angle_site_symmetry_1
_geom_angle_site_symmetry_3
_geom_angle_publ_flag
C5 Ru1 N8 97.03(18) . . ?
C5 Ru1 N2 93.78(18) . . ?
N8 Ru1 N2 90.90(16) . . ?
C5 Ru1 N6 92.69(18) . . ?
N8 Ru1 N6 89.79(15) . . ?
N2 Ru1 N6 173.37(17) . . ?
C5 Ru1 N4 89.93(18) . . ?
N8 Ru1 N4 173.02(16) . . ?
N2 Ru1 N4 89.06(15) . . ?
N6 Ru1 N4 89.45(14) . . ?
C5 Ru1 Ru2 170.31(14) . . ?
N8 Ru1 Ru2 92.48(12) . . ?
N2 Ru1 Ru2 87.89(12) . . ?
N6 Ru1 Ru2 85.49(11) . . ?
N4 Ru1 Ru2 80.54(11) . . ?
C1 Ru2 N3 96.27(18) . . ?
C1 Ru2 N5 95.72(17) . . ?
N3 Ru2 N5 90.73(15) . . ?
C1 Ru2 N1 91.12(17) . . ?
N3 Ru2 N1 89.30(15) . . ?
N5 Ru2 N1 173.11(16) . . ?
C1 Ru2 N7 90.05(17) . . ?
N3 Ru2 N7 173.56(16) . . ?
N5 Ru2 N7 89.83(15) . . ?
N1 Ru2 N7 89.37(15) . . ?
C1 Ru2 Ru1 170.71(14) . . ?
N3 Ru2 Ru1 92.34(12) . . ?
N5 Ru2 Ru1 87.63(11) . . ?
N1 Ru2 Ru1 85.49(12) . . ?
N7 Ru2 Ru1 81.27(11) . . ?
C11 N1 C18 118.2(4) . . ?
C11 N1 Ru2 120.9(3) . . ?
C18 N1 Ru2 121.0(3) . . ?
C11 N2 C19 118.7(4) . . ?
C11 N2 Ru1 119.6(3) . . ?
C19 N2 Ru1 121.7(3) . . ?
C21 N3 C28 120.5(4) . . ?
C21 N3 Ru2 117.1(3) . . ?
C28 N3 Ru2 122.1(3) . . ?
C21 N4 C29 117.4(4) . . ?
C21 N4 Ru1 124.2(3) . . ?
C29 N4 Ru1 118.4(3) . . ?
C31 N5 C38 119.1(4) . . ?
C31 N5 Ru2 120.3(3) . . ?
C38 N5 Ru2 120.6(3) . . ?
C31 N6 C39 118.6(4) . . ?
C31 N6 Ru1 121.0(3) . . ?
C39 N6 Ru1 120.4(3) . . ?
C41 N7 C48 117.5(4) . . ?
C41 N7 Ru2 123.6(3) . . ?
C48 N7 Ru2 118.7(3) . . ?
C41 N8 C49 121.2(4) . . ?
C41 N8 Ru1 116.6(3) . . ?
C49 N8 Ru1 122.1(3) . . ?
C2 C1 Ru2 177.7(5) . . ?
C1 C2 C3 178.0(6) . . ?
C4 C3 C2 178.9(8) . . ?
C6 C5 Ru1 176.7(5) . . ?
C5 C6 C7 178.8(6) . . ?
C8 C7 C6 179.6(9) . . ?
N1 C11 N2 120.1(4) . . ?
N1 C11 C12 119.7(5) . . ?
N2 C11 C12 120.1(5) . . ?
C13 C12 C17 119.3(5) . . ?
C13 C12 C11 119.9(5) . . ?
C17 C12 C11 120.8(5) . . ?
C12 C13 C14 121.8(6) . . ?
C15 C14 C13 117.9(6) . . ?
C16 C15 C14 121.2(6) . . ?
C15 C16 C17 120.3(6) . . ?
C12 C17 C16 119.4(6) . . ?
N4 C21 N3 119.4(4) . . ?
N4 C21 C22 121.5(4) . . ?
N3 C21 C22 119.0(4) . . ?
C23 C22 C27 118.6(5) . . ?
C23 C22 C21 121.1(5) . . ?
C27 C22 C21 120.4(5) . . ?
C22 C23 C24 120.9(6) . . ?
C25 C24 C23 119.0(7) . . ?
C26 C25 C24 121.0(7) . . ?
C25 C26 C27 120.7(7) . . ?
C22 C27 C26 119.8(6) . . ?
N5 C31 N6 119.6(4) . . ?
N5 C31 C32 120.5(4) . . ?
N6 C31 C32 119.8(4) . . ?
C37 C32 C33 118.6(5) . . ?
C37 C32 C31 120.2(5) . . ?
C33 C32 C31 121.1(5) . . ?
C32 C33 C34 120.3(6) . . ?
C35 C34 C33 119.0(6) . . ?
C36 C35 C34 121.8(6) . . ?
C35 C36 C37 118.6(6) . . ?
C32 C37 C36 121.6(6) . . ?
N7 C41 N8 120.5(4) . . ?
N7 C41 C42 120.2(5) . . ?
N8 C41 C42 119.4(5) . . ?
C43 C42 C47 118.7(6) . . ?
C43 C42 C41 121.3(6) . . ?
C47 C42 C41 120.0(6) . . ?
C42 C43 C44 121.7(8) . . ?
C45 C44 C43 118.0(10) . . ?
C44 C45 C46 122.4(10) . . ?
C45 C46 C47 118.1(9) . . ?
C42 C47 C46 120.9(8) . . ?

loop_
_geom_bond_atom_site_label_1
_geom_bond_atom_site_label_2
_geom_bond_distance
_geom_bond_site_symmetry_2
_geom_bond_publ_flag
Ru1 C5 1.949(5) . ?
Ru1 N8 1.993(4) . ?
Ru1 N2 2.034(4) . ?
Ru1 N6 2.047(4) . ?
Ru1 N4 2.107(4) . ?
Ru1 Ru2 2.4559(6) . ?
Ru2 C1 1.954(5) . ?
Ru2 N3 1.998(4) . ?
Ru2 N5 2.021(3) . ?
Ru2 N1 2.063(4) . ?
Ru2 N7 2.093(4) . ?
N1 C11 1.325(6) . ?
N1 C18 1.455(6) . ?
N2 C11 1.338(6) . ?
N2 C19 1.472(6) . ?
N3 C21 1.328(5) . ?
N3 C28 1.465(6) . ?
N4 C21 1.318(5) . ?
N4 C29 1.481(5) . ?
N5 C31 1.327(5) . ?
N5 C38 1.469(5) . ?
N6 C31 1.332(5) . ?
N6 C39 1.473(5) . ?
N7 C41 1.316(6) . ?
N7 C48 1.475(6) . ?
N8 C41 1.341(6) . ?
N8 C49 1.472(6) . ?
C1 C2 1.203(6) . ?
C2 C3 1.361(7) . ?
C3 C4 1.178(9) . ?
C5 C6 1.212(6) . ?
C6 C7 1.373(7) . ?
C7 C8 1.159(9) . ?
C11 C12 1.503(6) . ?
C12 C13 1.355(6) . ?
C12 C17 1.355(6) . ?
C13 C14 1.379(7) . ?
C14 C15 1.355(8) . ?
C15 C16 1.346(8) . ?
C16 C17 1.384(7) . ?
C21 C22 1.489(6) . ?
C22 C23 1.367(7) . ?
C22 C27 1.380(6) . ?
C23 C24 1.390(8) . ?
C24 C25 1.363(9) . ?
C25 C26 1.331(9) . ?
C26 C27 1.388(7) . ?
C31 C32 1.487(6) . ?
C32 C37 1.366(6) . ?
C32 C33 1.367(6) . ?
C33 C34 1.386(7) . ?
C34 C35 1.355(8) . ?
C35 C36 1.352(8) . ?
C36 C37 1.369(7) . ?
C41 C42 1.506(7) . ?
C42 C43 1.340(8) . ?
C42 C47 1.350(7) . ?
C43 C44 1.398(9) . ?
C44 C45 1.330(11) . ?
C45 C46 1.350(11) . ?
C46 C47 1.400(9) . ?

loop_
_geom_torsion_atom_site_label_1
_geom_torsion_atom_site_label_2
_geom_torsion_atom_site_label_3
_geom_torsion_atom_site_label_4
_geom_torsion
_geom_torsion_site_symmetry_1
_geom_torsion_site_symmetry_2
_geom_torsion_site_symmetry_3
_geom_torsion_site_symmetry_4
_geom_torsion_publ_flag
C5 Ru1 Ru2 C1 -173.1(12) . . . . ?
N8 Ru1 Ru2 C1 -4.1(9) . . . . ?
N2 Ru1 Ru2 C1 86.8(8) . . . . ?
N6 Ru1 Ru2 C1 -93.6(8) . . . . ?
N4 Ru1 Ru2 C1 176.2(8) . . . . ?
C5 Ru1 Ru2 N3 28.9(8) . . . . ?
N8 Ru1 Ru2 N3 -162.05(16) . . . . ?
N2 Ru1 Ru2 N3 -71.23(15) . . . . ?
N6 Ru1 Ru2 N3 108.36(14) . . . . ?
N4 Ru1 Ru2 N3 18.16(14) . . . . ?
C5 Ru1 Ru2 N5 -61.8(8) . . . . ?
N8 Ru1 Ru2 N5 107.31(15) . . . . ?
N2 Ru1 Ru2 N5 -161.87(15) . . . . ?
N6 Ru1 Ru2 N5 17.72(14) . . . . ?
N4 Ru1 Ru2 N5 -72.47(14) . . . . ?
C5 Ru1 Ru2 N1 118.0(8) . . . . ?
N8 Ru1 Ru2 N1 -72.94(16) . . . . ?
N2 Ru1 Ru2 N1 17.87(15) . . . . ?
N6 Ru1 Ru2 N1 -162.53(14) . . . . ?
N4 Ru1 Ru2 N1 107.27(15) . . . . ?
C5 Ru1 Ru2 N7 -152.0(8) . . . . ?
N8 Ru1 Ru2 N7 17.12(16) . . . . ?
N2 Ru1 Ru2 N7 107.93(15) . . . . ?
N6 Ru1 Ru2 N7 -72.47(14) . . . . ?
N4 Ru1 Ru2 N7 -162.67(14) . . . . ?
C1 Ru2 N1 C11 166.9(4) . . . . ?
N3 Ru2 N1 C11 70.7(4) . . . . ?
N5 Ru2 N1 C11 -19.6(15) . . . . ?
N7 Ru2 N1 C11 -103.0(4) . . . . ?
Ru1 Ru2 N1 C11 -21.7(4) . . . . ?
C1 Ru2 N1 C18 -12.8(4) . . . . ?
N3 Ru2 N1 C18 -109.0(4) . . . . ?
N5 Ru2 N1 C18 160.7(11) . . . . ?
N7 Ru2 N1 C18 77.3(4) . . . . ?
Ru1 Ru2 N1 C18 158.5(4) . . . . ?
C5 Ru1 N2 C11 168.8(4) . . . . ?
N8 Ru1 N2 C11 71.7(4) . . . . ?
N6 Ru1 N2 C11 -24.3(15) . . . . ?
N4 Ru1 N2 C11 -101.3(4) . . . . ?
Ru2 Ru1 N2 C11 -20.8(4) . . . . ?
C5 Ru1 N2 C19 -13.4(4) . . . . ?
N8 Ru1 N2 C19 -110.5(4) . . . . ?
N6 Ru1 N2 C19 153.6(12) . . . . ?
N4 Ru1 N2 C19 76.5(4) . . . . ?
Ru2 Ru1 N2 C19 157.1(4) . . . . ?
C1 Ru2 N3 C21 162.9(3) . . . . ?
N5 Ru2 N3 C21 67.1(4) . . . . ?
N1 Ru2 N3 C21 -106.1(4) . . . . ?
N7 Ru2 N3 C21 -28.0(15) . . . . ?
Ru1 Ru2 N3 C21 -20.6(3) . . . . ?
C1 Ru2 N3 C28 -23.7(4) . . . . ?
N5 Ru2 N3 C28 -119.5(4) . . . . ?
N1 Ru2 N3 C28 67.4(4) . . . . ?
N7 Ru2 N3 C28 145.5(12) . . . . ?
Ru1 Ru2 N3 C28 152.9(4) . . . . ?
C5 Ru1 N4 C21 158.6(4) . . . . ?
N8 Ru1 N4 C21 -25.0(15) . . . . ?
N2 Ru1 N4 C21 64.8(4) . . . . ?
N6 Ru1 N4 C21 -108.7(4) . . . . ?
Ru2 Ru1 N4 C21 -23.2(4) . . . . ?
C5 Ru1 N4 C29 -22.3(4) . . . . ?
N8 Ru1 N4 C29 154.2(12) . . . . ?
N2 Ru1 N4 C29 -116.1(4) . . . . ?
N6 Ru1 N4 C29 70.4(4) . . . . ?
Ru2 Ru1 N4 C29 155.9(3) . . . . ?
C1 Ru2 N5 C31 150.8(3) . . . . ?
N3 Ru2 N5 C31 -112.8(3) . . . . ?
N1 Ru2 N5 C31 -22.6(14) . . . . ?
N7 Ru2 N5 C31 60.7(3) . . . . ?
Ru1 Ru2 N5 C31 -20.5(3) . . . . ?
C1 Ru2 N5 C38 -31.4(4) . . . . ?
N3 Ru2 N5 C38 64.9(4) . . . . ?
N1 Ru2 N5 C38 155.1(11) . . . . ?
N7 Ru2 N5 C38 -121.5(4) . . . . ?
Ru1 Ru2 N5 C38 157.2(3) . . . . ?
C5 Ru1 N6 C31 148.8(4) . . . . ?
N8 Ru1 N6 C31 -114.2(3) . . . . ?
N2 Ru1 N6 C31 -18.2(15) . . . . ?
N4 Ru1 N6 C31 58.9(3) . . . . ?
Ru2 Ru1 N6 C31 -21.7(3) . . . . ?
C5 Ru1 N6 C39 -30.7(4) . . . . ?
N8 Ru1 N6 C39 66.3(3) . . . . ?
N2 Ru1 N6 C39 162.3(12) . . . . ?
N4 Ru1 N6 C39 -120.6(3) . . . . ?
Ru2 Ru1 N6 C39 158.8(3) . . . . ?
C1 Ru2 N7 C41 154.7(4) . . . . ?
N3 Ru2 N7 C41 -14.5(15) . . . . ?
N5 Ru2 N7 C41 -109.6(4) . . . . ?
N1 Ru2 N7 C41 63.6(4) . . . . ?
Ru1 Ru2 N7 C41 -22.0(4) . . . . ?
C1 Ru2 N7 C48 -21.6(4) . . . . ?
N3 Ru2 N7 C48 169.2(12) . . . . ?
N5 Ru2 N7 C48 74.1(4) . . . . ?
N1 Ru2 N7 C48 -112.7(4) . . . . ?
Ru1 Ru2 N7 C48 161.8(4) . . . . ?
C5 Ru1 N8 C41 159.5(4) . . . . ?
N2 Ru1 N8 C41 -106.6(4) . . . . ?
N6 Ru1 N8 C41 66.8(4) . . . . ?
N4 Ru1 N8 C41 -16.9(15) . . . . ?
Ru2 Ru1 N8 C41 -18.7(4) . . . . ?
C5 Ru1 N8 C49 -23.8(5) . . . . ?
N2 Ru1 N8 C49 70.1(5) . . . . ?
N6 Ru1 N8 C49 -116.5(5) . . . . ?
N4 Ru1 N8 C49 159.8(11) . . . . ?
Ru2 Ru1 N8 C49 158.1(4) . . . . ?
N3 Ru2 C1 C2 -3(12) . . . . ?
N5 Ru2 C1 C2 88(12) . . . . ?
N1 Ru2 C1 C2 -93(12) . . . . ?
N7 Ru2 C1 C2 178(100) . . . . ?
Ru1 Ru2 C1 C2 -161(11) . . . . ?
Ru2 C1 C2 C3 63(26) . . . . ?
C1 C2 C3 C4 -177(100) . . . . ?
N8 Ru1 C5 C6 -40(9) . . . . ?
N2 Ru1 C5 C6 -131(9) . . . . ?
N6 Ru1 C5 C6 51(9) . . . . ?
N4 Ru1 C5 C6 140(9) . . . . ?
Ru2 Ru1 C5 C6 129(8) . . . . ?
Ru1 C5 C6 C7 -15(40) . . . . ?
C5 C6 C7 C8 -140(100) . . . . ?
C18 N1 C11 N2 -168.2(5) . . . . ?
Ru2 N1 C11 N2 12.1(6) . . . . ?
C18 N1 C11 C12 13.8(7) . . . . ?
Ru2 N1 C11 C12 -166.0(3) . . . . ?
C19 N2 C11 N1 -168.0(5) . . . . ?
Ru1 N2 C11 N1 9.9(6) . . . . ?
C19 N2 C11 C12 10.1(7) . . . . ?
Ru1 N2 C11 C12 -172.0(3) . . . . ?
N1 C11 C12 C13 89.1(6) . . . . ?
N2 C11 C12 C13 -89.0(6) . . . . ?
N1 C11 C12 C17 -90.7(6) . . . . ?
N2 C11 C12 C17 91.2(6) . . . . ?
C17 C12 C13 C14 1.1(9) . . . . ?
C11 C12 C13 C14 -178.7(5) . . . . ?
C12 C13 C14 C15 0.7(9) . . . . ?
C13 C14 C15 C16 -1.3(10) . . . . ?
C14 C15 C16 C17 0.0(11) . . . . ?
C13 C12 C17 C16 -2.3(9) . . . . ?
C11 C12 C17 C16 177.5(5) . . . . ?
C15 C16 C17 C12 1.8(10) . . . . ?
C29 N4 C21 N3 -164.5(4) . . . . ?
Ru1 N4 C21 N3 14.6(6) . . . . ?
C29 N4 C21 C22 15.6(7) . . . . ?
Ru1 N4 C21 C22 -165.3(3) . . . . ?
C28 N3 C21 N4 -165.4(4) . . . . ?
Ru2 N3 C21 N4 8.2(6) . . . . ?
C28 N3 C21 C22 14.5(7) . . . . ?
Ru2 N3 C21 C22 -171.9(3) . . . . ?
N4 C21 C22 C23 -111.7(6) . . . . ?
N3 C21 C22 C23 68.4(7) . . . . ?
N4 C21 C22 C27 67.6(6) . . . . ?
N3 C21 C22 C27 -112.3(6) . . . . ?
C27 C22 C23 C24 0.3(9) . . . . ?
C21 C22 C23 C24 179.6(6) . . . . ?
C22 C23 C24 C25 -1.1(11) . . . . ?
C23 C24 C25 C26 1.3(13) . . . . ?
C24 C25 C26 C27 -0.8(13) . . . . ?
C23 C22 C27 C26 0.2(8) . . . . ?
C21 C22 C27 C26 -179.1(5) . . . . ?
C25 C26 C27 C22 0.0(10) . . . . ?
C38 N5 C31 N6 -168.2(4) . . . . ?
Ru2 N5 C31 N6 9.6(6) . . . . ?
C38 N5 C31 C32 11.8(6) . . . . ?
Ru2 N5 C31 C32 -170.4(3) . . . . ?
C39 N6 C31 N5 -168.1(4) . . . . ?
Ru1 N6 C31 N5 12.4(6) . . . . ?
C39 N6 C31 C32 11.9(6) . . . . ?
Ru1 N6 C31 C32 -167.6(3) . . . . ?
N5 C31 C32 C37 -99.2(6) . . . . ?
N6 C31 C32 C37 80.8(6) . . . . ?
N5 C31 C32 C33 77.7(6) . . . . ?
N6 C31 C32 C33 -102.4(6) . . . . ?
C37 C32 C33 C34 -0.5(8) . . . . ?
C31 C32 C33 C34 -177.4(5) . . . . ?
C32 C33 C34 C35 2.1(10) . . . . ?
C33 C34 C35 C36 -1.9(10) . . . . ?
C34 C35 C36 C37 0.2(10) . . . . ?
C33 C32 C37 C36 -1.3(8) . . . . ?
C31 C32 C37 C36 175.6(5) . . . . ?
C35 C36 C37 C32 1.4(8) . . . . ?
C48 N7 C41 N8 -169.2(4) . . . . ?
Ru2 N7 C41 N8 14.5(7) . . . . ?
C48 N7 C41 C42 9.8(7) . . . . ?
Ru2 N7 C41 C42 -166.5(4) . . . . ?
C49 N8 C41 N7 -170.0(5) . . . . ?
Ru1 N8 C41 N7 6.8(6) . . . . ?
C49 N8 C41 C42 10.9(8) . . . . ?
Ru1 N8 C41 C42 -172.3(4) . . . . ?
N7 C41 C42 C43 -88.9(8) . . . . ?
N8 C41 C42 C43 90.2(7) . . . . ?
N7 C41 C42 C47 91.6(6) . . . . ?
N8 C41 C42 C47 -89.3(7) . . . . ?
C47 C42 C43 C44 -3.2(12) . . . . ?
C41 C42 C43 C44 177.3(7) . . . . ?
C42 C43 C44 C45 5.6(14) . . . . ?
C43 C44 C45 C46 -5.7(16) . . . . ?
C44 C45 C46 C47 3.5(16) . . . . ?
C43 C42 C47 C46 0.8(10) . . . . ?
C41 C42 C47 C46 -179.7(6) . . . . ?
C45 C46 C47 C42 -0.9(12) . . . . ?
